data_4124273
loop_
_publ_author_name
'Lee, Yousoon'
'Anderton, Kevin J.'
'Sloane, Forrest T.'
'Ermert, David M.'
'Abboud, Khalil A.'
'Garc\'ia-Serres, Ricardo'
'Murray, Leslie J.'

_publ_section_title
;
 Reactivity of Hydride Bridges in High-Spin [3M-3(\m-H)] Clusters (M =
 Fe(II), Co(II)).
;
_journal_name_full 'Journal of the American Chemical Society'
_journal_page_first 150817071736007
_journal_paper_doi 10.1021/jacs.5b05204
_journal_year 2015
_chemical_formula_moiety 'C46.07 H66 N6 O2.12 Fe3, C5 H12'
_chemical_formula_sum 'C51.07 H78 Fe3 N6 O2.12'
_chemical_formula_weight 977.50
_space_group_IT_number 2
_symmetry_cell_setting triclinic
_symmetry_space_group_name_Hall '-P 1'
_symmetry_space_group_name_H-M 'P -1'
_atom_sites_solution_hydrogens geom
_atom_sites_solution_primary direct
_atom_sites_solution_secondary difmap
_audit_creation_method SHELXL-97
_audit_update_record
;
2014-07-10 # Formatted by publCIF

;
_cell_angle_alpha 82.264(2)
_cell_angle_beta 75.065(2)
_cell_angle_gamma 84.322(2)
_cell_formula_units_Z 2
_cell_length_a 11.3070(9)
_cell_length_b 12.8847(10)
_cell_length_c 17.5087(13)
_cell_measurement_reflns_used 5094
_cell_measurement_temperature 100(2)
_cell_measurement_theta_max 23.70
_cell_measurement_theta_min 2.36
_cell_volume 2436.7(3)
_computing_cell_refinement 'Bruker APEX2'
_computing_data_collection 'Bruker APEX2 (Bruker, 2008)'
_computing_data_reduction 'Bruker SAINT (Bruker, 2008)'
_computing_molecular_graphics 'Bruker SHELXTL'
_computing_publication_material 'Bruker SHELXTL'
_computing_structure_refinement 'Bruker SHELXTL'
_computing_structure_solution 'Bruker SHELXTL (Bruker, 2008)'
_diffrn_ambient_temperature 100(2)
_diffrn_measured_fraction_theta_full 1.000
_diffrn_measured_fraction_theta_max 1.000
_diffrn_measurement_device_type 'Bruker APEX-II CCD'
_diffrn_measurement_method 'phi and omega scans'
_diffrn_radiation_monochromator triumph
_diffrn_radiation_source 'fine-focus sealed tube'
_diffrn_radiation_type MoK\a
_diffrn_radiation_wavelength 0.71073
_diffrn_reflns_av_R_equivalents 0.0779
_diffrn_reflns_av_sigmaI/netI 0.1236
_diffrn_reflns_limit_h_max 14
_diffrn_reflns_limit_h_min -14
_diffrn_reflns_limit_k_max 16
_diffrn_reflns_limit_k_min -16
_diffrn_reflns_limit_l_max 22
_diffrn_reflns_limit_l_min -22
_diffrn_reflns_number 41036
_diffrn_reflns_theta_full 27.50
_diffrn_reflns_theta_max 27.50
_diffrn_reflns_theta_min 1.21
_diffrn_standards_interval_count 0
_diffrn_standards_interval_time 0
_diffrn_standards_number 0
_exptl_absorpt_coefficient_mu 0.927
_exptl_absorpt_correction_T_max 0.9826
_exptl_absorpt_correction_T_min 0.8766
_exptl_absorpt_correction_type integration
_exptl_absorpt_process_details 'Bruker SADABS'
_exptl_crystal_colour orange
_exptl_crystal_density_diffrn 1.332
_exptl_crystal_density_method 'not measured'
_exptl_crystal_description plates
_exptl_crystal_F_000 1043
_exptl_crystal_size_max 0.15
_exptl_crystal_size_mid 0.07
_exptl_crystal_size_min 0.02
_refine_diff_density_max 0.654
_refine_diff_density_min -0.635
_refine_diff_density_rms 0.070
_refine_ls_extinction_method none
_refine_ls_goodness_of_fit_ref 0.866
_refine_ls_hydrogen_treatment mixed
_refine_ls_matrix_type full
_refine_ls_number_parameters 582
_refine_ls_number_reflns 11187
_refine_ls_number_restraints 0
_refine_ls_restrained_S_all 0.866
_refine_ls_R_factor_all 0.1058
_refine_ls_R_factor_gt 0.0450
_refine_ls_shift/su_max 0.002
_refine_ls_shift/su_mean 0.000
_refine_ls_structure_factor_coef Fsqd
_refine_ls_weighting_details 'calc w=1/[\s^2^(Fo^2^)+(0.0321P)^2^] where P=(Fo^2^+2Fc^2^)/3'
_refine_ls_weighting_scheme calc
_refine_ls_wR_factor_gt 0.0765
_refine_ls_wR_factor_ref 0.0875
_reflns_number_gt 6238
_reflns_number_total 11187
_reflns_threshold_expression I>2\s(I)
_cod_data_source_file ja5b05204_si_007.cif
_cod_data_source_block ylee44
_cod_depositor_comments 'Adding full bibliography for 4124273--4124274.cif.'
_cod_original_sg_symbol_H-M P-1
_cod_database_code 4124273

loop_
_symmetry_equiv_pos_as_xyz
'x, y, z'
'-x, -y, -z'

loop_
_atom_site_label
_atom_site_type_symbol
_atom_site_fract_x
_atom_site_fract_y
_atom_site_fract_z
_atom_site_U_iso_or_equiv
_atom_site_adp_type
_atom_site_occupancy
_atom_site_symmetry_multiplicity
_atom_site_calc_flag
_atom_site_refinement_flags
_atom_site_disorder_assembly
_atom_site_disorder_group
Fe1 Fe 0.99787(4) 0.22522(4) 0.13320(3) 0.02604(12) Uani 1 1 d . . .
Fe2 Fe 0.83653(3) 0.25163(4) 0.32784(2) 0.02201(11) Uani 1 1 d . . .
Fe3 Fe 0.97539(3) 0.01662(3) 0.27229(3) 0.02264(12) Uani 1 1 d . . .
H1 H 0.9010(2) 0.3143(2) 0.21275(17) 0.0308(7) Uiso 0.33 1 d P A 1
O1 O 0.9010(2) 0.3143(2) 0.21275(17) 0.0308(7) Uiso 0.67 1 d P B 2
C51 C 0.8815(4) 0.4163(4) 0.1895(3) 0.0279(11) Uiso 0.67 1 d P B 2
H51A H 0.9176 0.4407 0.1356 0.034 Uiso 0.67 1 calc PR B 2
O2 O 0.8230(3) 0.4791(3) 0.2303(2) 0.0436(9) Uiso 0.67 1 d P B 2
H2 H 1.0214(7) 0.0862(6) 0.1723(5) 0.051(2) Uiso 0.75 1 d P C 1
O3 O 1.0214(7) 0.0862(6) 0.1723(5) 0.051(2) Uiso 0.25 1 d P B 2
C52 C 1.0783(9) 0.0263(9) 0.1161(7) 0.019(3) Uiso 0.25 1 d P B 2
H52A H 1.0939 0.0568 0.0623 0.022 Uiso 0.25 1 calc PR B 2
O4 O 1.1109(17) -0.0637(16) 0.1294(12) 0.158(7) Uiso 0.25 1 d P B 2
H3 H 0.8882(8) 0.1108(7) 0.3398(6) 0.026(2) Uiso 0.85 1 d P D 1
O5 O 0.8882(8) 0.1108(7) 0.3398(6) 0.026(2) Uiso 0.15 1 d P B 2
C53 C 0.859(2) 0.0624(19) 0.4137(14) 0.042(6) Uiso 0.15 1 d P B 2
H53A H 0.8918 -0.0078 0.4214 0.050 Uiso 0.15 1 calc PR B 2
O6 O 0.798(2) 0.0968(18) 0.4690(14) 0.095(7) Uiso 0.15 1 d P B 2
N1 N 1.14769(19) 0.30290(18) 0.07409(14) 0.0184(5) Uani 1 1 d . B .
N2 N 0.92263(19) 0.24774(18) 0.03865(14) 0.0201(6) Uani 1 1 d . B .
N3 N 0.87923(18) 0.33838(18) 0.40355(13) 0.0172(5) Uani 1 1 d . B .
N4 N 0.65341(18) 0.27622(17) 0.37108(13) 0.0177(5) Uani 1 1 d . B .
N5 N 1.11360(19) -0.06165(18) 0.31574(14) 0.0205(6) Uani 1 1 d . B .
N6 N 0.89315(19) -0.11860(18) 0.27749(14) 0.0186(5) Uani 1 1 d . B .
C1 C 1.2439(2) 0.3108(2) 0.11622(16) 0.0196(7) Uani 1 1 d . . .
H1A H 1.2602 0.3854 0.1138 0.024 Uiso 1 1 calc R B .
H1B H 1.3208 0.2729 0.0897 0.024 Uiso 1 1 calc R . .
C2 C 1.1649(2) 0.3488(2) -0.00052(18) 0.0240(7) Uani 1 1 d . . .
C3 C 1.0863(3) 0.3440(2) -0.04934(18) 0.0272(7) Uani 1 1 d . B .
H3A H 1.1126 0.3773 -0.1021 0.033 Uiso 1 1 calc R . .
C4 C 0.9750(2) 0.2975(2) -0.03229(17) 0.0221(7) Uani 1 1 d . . .
C5 C 0.8007(2) 0.2068(2) 0.04748(17) 0.0215(7) Uani 1 1 d . . .
H5A H 0.8081 0.1551 0.0092 0.026 Uiso 1 1 calc R B .
H5B H 0.7422 0.2653 0.0354 0.026 Uiso 1 1 calc R . .
C6 C 1.2758(3) 0.4137(3) -0.03586(19) 0.0352(8) Uani 1 1 d . B .
H6A H 1.3505 0.3713 -0.0301 0.053 Uiso 1 1 calc R . .
H6B H 1.2670 0.4760 -0.0078 0.053 Uiso 1 1 calc R . .
H6C H 1.2811 0.4354 -0.0924 0.053 Uiso 1 1 calc R . .
C7 C 0.9121(3) 0.3050(3) -0.10013(17) 0.0284(8) Uani 1 1 d . B .
H7A H 0.8298 0.3396 -0.0841 0.043 Uiso 1 1 calc R . .
H7B H 0.9058 0.2343 -0.1129 0.043 Uiso 1 1 calc R . .
H7C H 0.9603 0.3459 -0.1471 0.043 Uiso 1 1 calc R . .
C8 C 1.0104(2) 0.3502(2) 0.39947(17) 0.0242(7) Uani 1 1 d . . .
H8A H 1.0269 0.3274 0.4522 0.029 Uiso 1 1 calc R B .
H8B H 1.0285 0.4249 0.3847 0.029 Uiso 1 1 calc R . .
C9 C 0.7959(2) 0.3915(2) 0.45530(16) 0.0168(6) Uani 1 1 d . . .
C10 C 0.6688(2) 0.3843(2) 0.46932(16) 0.0180(6) Uani 1 1 d . B .
H10A H 0.6202 0.4226 0.5105 0.022 Uiso 1 1 calc R . .
C11 C 0.6026(2) 0.3301(2) 0.43245(16) 0.0155(6) Uani 1 1 d . . .
C12 C 0.5692(2) 0.2324(2) 0.33334(17) 0.0213(7) Uani 1 1 d . . .
H12A H 0.5201 0.2904 0.3104 0.026 Uiso 1 1 calc R B .
H12B H 0.5120 0.1879 0.3740 0.026 Uiso 1 1 calc R . .
C13 C 0.8365(2) 0.4653(2) 0.50263(17) 0.0211(7) Uani 1 1 d . B .
H13A H 0.8935 0.4268 0.5318 0.032 Uiso 1 1 calc R . .
H13B H 0.7647 0.4938 0.5404 0.032 Uiso 1 1 calc R . .
H13C H 0.8776 0.5229 0.4663 0.032 Uiso 1 1 calc R . .
C14 C 0.4645(2) 0.3360(2) 0.46479(17) 0.0221(7) Uani 1 1 d . B .
H14A H 0.4253 0.3678 0.4227 0.033 Uiso 1 1 calc R . .
H14B H 0.4419 0.3788 0.5092 0.033 Uiso 1 1 calc R . .
H14C H 0.4371 0.2651 0.4834 0.033 Uiso 1 1 calc R . .
C15 C 1.2125(2) -0.0007(2) 0.32544(17) 0.0215(7) Uani 1 1 d . . .
H15A H 1.2920 -0.0252 0.2916 0.026 Uiso 1 1 calc R B .
H15B H 1.2181 -0.0126 0.3815 0.026 Uiso 1 1 calc R . .
C16 C 1.1235(2) -0.1641(2) 0.33751(16) 0.0205(7) Uani 1 1 d . . .
C17 C 1.0397(2) -0.2339(2) 0.33209(17) 0.0213(7) Uani 1 1 d . B .
H17A H 1.0581 -0.3054 0.3494 0.026 Uiso 1 1 calc R . .
C18 C 0.9327(2) -0.2140(2) 0.30491(17) 0.0211(7) Uani 1 1 d . . .
C19 C 0.7788(2) -0.1123(2) 0.24992(18) 0.0222(7) Uani 1 1 d . . .
H19A H 0.7127 -0.1446 0.2926 0.027 Uiso 1 1 calc R B .
H19B H 0.7925 -0.1513 0.2030 0.027 Uiso 1 1 calc R . .
C20 C 1.2297(2) -0.2116(2) 0.37198(18) 0.0279(8) Uani 1 1 d . B .
H20A H 1.3073 -0.1915 0.3352 0.042 Uiso 1 1 calc R . .
H20B H 1.2281 -0.2883 0.3797 0.042 Uiso 1 1 calc R . .
H20C H 1.2221 -0.1857 0.4233 0.042 Uiso 1 1 calc R . .
C21 C 0.8591(2) -0.3077(2) 0.30950(18) 0.0244(7) Uani 1 1 d . B .
H21A H 0.8466 -0.3132 0.2569 0.037 Uiso 1 1 calc R . .
H21B H 0.7793 -0.2988 0.3475 0.037 Uiso 1 1 calc R . .
H21C H 0.9037 -0.3718 0.3271 0.037 Uiso 1 1 calc R . .
C22 C 1.2038(2) 0.2646(2) 0.20184(16) 0.0162(6) Uani 1 1 d . B .
C23 C 1.1357(2) 0.3291(2) 0.25945(18) 0.0201(7) Uani 1 1 d . . .
C24 C 1.0920(2) 0.2843(2) 0.33818(17) 0.0196(7) Uani 1 1 d . B .
C25 C 1.1187(2) 0.1783(2) 0.35998(17) 0.0202(7) Uani 1 1 d . . .
C26 C 1.1875(2) 0.1151(2) 0.30259(17) 0.0180(7) Uani 1 1 d . B .
C27 C 1.2289(2) 0.1581(2) 0.22296(16) 0.0165(6) Uani 1 1 d . . .
C28 C 1.1121(3) 0.4450(2) 0.23655(18) 0.0259(7) Uani 1 1 d . B .
H28A H 1.0309 0.4691 0.2687 0.031 Uiso 1 1 calc R . .
H28B H 1.1099 0.4570 0.1799 0.031 Uiso 1 1 calc R . .
C29 C 1.2100(3) 0.5095(2) 0.24925(19) 0.0323(8) Uani 1 1 d . . .
H29A H 1.1885 0.5844 0.2368 0.048 Uiso 1 1 calc R B .
H29B H 1.2895 0.4900 0.2143 0.048 Uiso 1 1 calc R . .
H29C H 1.2148 0.4957 0.3048 0.048 Uiso 1 1 calc R . .
C30 C 1.0730(3) 0.1297(3) 0.44548(17) 0.0308(8) Uani 1 1 d . B .
H30A H 0.9946 0.1674 0.4700 0.037 Uiso 1 1 calc R . .
H30B H 1.0565 0.0557 0.4455 0.037 Uiso 1 1 calc R . .
C31 C 1.1639(3) 0.1336(3) 0.49546(19) 0.0455(10) Uani 1 1 d . . .
H31A H 1.1276 0.1062 0.5507 0.068 Uiso 1 1 calc R B .
H31B H 1.1839 0.2064 0.4935 0.068 Uiso 1 1 calc R . .
H31C H 1.2389 0.0908 0.4744 0.068 Uiso 1 1 calc R . .
C32 C 1.2984(2) 0.0879(2) 0.16037(16) 0.0184(6) Uani 1 1 d . B .
H32A H 1.2796 0.1149 0.1088 0.022 Uiso 1 1 calc R . .
H32B H 1.2692 0.0163 0.1757 0.022 Uiso 1 1 calc R . .
C33 C 1.4381(2) 0.0816(2) 0.14961(18) 0.0239(7) Uani 1 1 d . . .
H33A H 1.4773 0.0324 0.1110 0.036 Uiso 1 1 calc R B .
H33B H 1.4574 0.0571 0.2008 0.036 Uiso 1 1 calc R . .
H33C H 1.4688 0.1513 0.1302 0.036 Uiso 1 1 calc R . .
C34 C 0.7529(2) 0.1553(2) 0.13125(16) 0.0168(6) Uani 1 1 d . B .
C35 C 0.6818(2) 0.2155(2) 0.19033(17) 0.0176(7) Uani 1 1 d . . .
C36 C 0.6411(2) 0.1675(2) 0.26833(17) 0.0173(7) Uani 1 1 d . B .
C37 C 0.6710(2) 0.0609(2) 0.28799(16) 0.0169(6) Uani 1 1 d . . .
C38 C 0.7411(2) 0.0016(2) 0.22809(17) 0.0176(7) Uani 1 1 d . B .
C39 C 0.7820(2) 0.0491(2) 0.15010(17) 0.0178(6) Uani 1 1 d . . .
C40 C 0.6536(2) 0.3318(2) 0.17010(18) 0.0242(7) Uani 1 1 d . B .
H40A H 0.7225 0.3598 0.1273 0.029 Uiso 1 1 calc R . .
H40B H 0.6477 0.3680 0.2175 0.029 Uiso 1 1 calc R . .
C41 C 0.5337(2) 0.3573(2) 0.14279(19) 0.0299(8) Uani 1 1 d . . .
H41A H 0.5197 0.4335 0.1321 0.045 Uiso 1 1 calc R B .
H41B H 0.4649 0.3297 0.1847 0.045 Uiso 1 1 calc R . .
H41C H 0.5403 0.3248 0.0942 0.045 Uiso 1 1 calc R . .
C42 C 0.6295(2) 0.0097(2) 0.37261(17) 0.0246(7) Uani 1 1 d . B .
H42A H 0.6248 0.0623 0.4098 0.030 Uiso 1 1 calc R . .
H42B H 0.6910 -0.0471 0.3828 0.030 Uiso 1 1 calc R . .
C43 C 0.5043(2) -0.0360(3) 0.38901(18) 0.0312(8) Uani 1 1 d . . .
H43A H 0.4810 -0.0680 0.4444 0.047 Uiso 1 1 calc R B .
H43B H 0.5089 -0.0895 0.3533 0.047 Uiso 1 1 calc R . .
H43C H 0.4427 0.0202 0.3799 0.047 Uiso 1 1 calc R . .
C44 C 0.8609(3) -0.0138(2) 0.08589(18) 0.0292(8) Uani 1 1 d . B .
H44A H 0.9101 -0.0701 0.1105 0.035 Uiso 1 1 calc R . .
H44B H 0.9186 0.0328 0.0475 0.035 Uiso 1 1 calc R . .
C45 C 0.7855(3) -0.0626(3) 0.0416(2) 0.0461(10) Uani 1 1 d . . .
H45A H 0.8402 -0.1032 0.0015 0.069 Uiso 1 1 calc R B .
H45B H 0.7390 -0.0070 0.0154 0.069 Uiso 1 1 calc R . .
H45C H 0.7285 -0.1091 0.0793 0.069 Uiso 1 1 calc R . .
C46 C 0.4100(4) 0.8097(3) 0.0871(2) 0.0633(12) Uani 1 1 d . . .
H46A H 0.4341 0.8753 0.0537 0.095 Uiso 1 1 calc R . .
H46B H 0.3228 0.8169 0.1144 0.095 Uiso 1 1 calc R . .
H46C H 0.4244 0.7522 0.0537 0.095 Uiso 1 1 calc R . .
C47 C 0.4838(4) 0.7865(3) 0.1468(3) 0.0719(14) Uani 1 1 d . . .
H47A H 0.5714 0.7891 0.1180 0.086 Uiso 1 1 calc R . .
H47B H 0.4645 0.8440 0.1813 0.086 Uiso 1 1 calc R . .
C48 C 0.4698(3) 0.6877(3) 0.1982(2) 0.0390(9) Uani 1 1 d . . .
H48A H 0.4875 0.6305 0.1636 0.047 Uiso 1 1 calc R . .
H48B H 0.3823 0.6857 0.2274 0.047 Uiso 1 1 calc R . .
C49 C 0.5443(3) 0.6619(3) 0.2579(2) 0.0535(11) Uani 1 1 d . . .
H49A H 0.6318 0.6623 0.2288 0.064 Uiso 1 1 calc R . .
H49B H 0.5276 0.7194 0.2922 0.064 Uiso 1 1 calc R . .
C50 C 0.5271(4) 0.5634(3) 0.3094(2) 0.0690(13) Uani 1 1 d . . .
H50A H 0.5898 0.5518 0.3398 0.103 Uiso 1 1 calc R . .
H50B H 0.5344 0.5056 0.2770 0.103 Uiso 1 1 calc R . .
H50C H 0.4455 0.5663 0.3462 0.103 Uiso 1 1 calc R . .

loop_
_atom_site_aniso_label
_atom_site_aniso_U_11
_atom_site_aniso_U_22
_atom_site_aniso_U_33
_atom_site_aniso_U_23
_atom_site_aniso_U_13
_atom_site_aniso_U_12
Fe1 0.0251(2) 0.0285(3) 0.0279(3) 0.0045(2) -0.01399(19) -0.00868(19)
Fe2 0.0144(2) 0.0331(3) 0.0207(3) -0.0136(2) -0.00345(17) -0.00027(18)
Fe3 0.0184(2) 0.0220(3) 0.0305(3) -0.0050(2) -0.01133(18) 0.00129(18)
N1 0.0194(12) 0.0178(14) 0.0193(14) -0.0015(11) -0.0077(10) 0.0003(10)
N2 0.0193(12) 0.0213(14) 0.0211(15) -0.0015(12) -0.0087(10) -0.0002(10)
N3 0.0140(11) 0.0203(14) 0.0184(13) -0.0070(11) -0.0047(10) 0.0013(10)
N4 0.0154(11) 0.0201(14) 0.0191(14) -0.0095(11) -0.0045(10) 0.002(1)
N5 0.0171(12) 0.0193(15) 0.0261(15) -0.0042(12) -0.0079(10) 0.0021(10)
N6 0.0175(12) 0.0185(14) 0.0226(14) -0.0054(11) -0.0095(10) 0.0022(10)
C1 0.0151(14) 0.0171(16) 0.0265(18) -0.0025(14) -0.0049(12) -0.0011(12)
C2 0.0270(16) 0.0183(17) 0.0260(19) -0.0002(15) -0.0072(13) 0.0000(13)
C3 0.0274(16) 0.032(2) 0.0212(18) 0.0066(15) -0.0065(13) -0.0070(14)
C4 0.0250(15) 0.0225(18) 0.0193(18) -0.0022(14) -0.0083(13) 0.0023(13)
C5 0.0210(15) 0.0221(17) 0.0237(18) -0.0051(14) -0.0098(13) 0.0030(12)
C6 0.0329(18) 0.042(2) 0.029(2) 0.0111(17) -0.0092(14) -0.0122(16)
C7 0.0308(17) 0.035(2) 0.0211(18) 0.0029(15) -0.0113(13) -0.0072(14)
C8 0.0178(14) 0.0345(19) 0.0235(18) -0.0144(15) -0.0052(12) -0.0021(13)
C9 0.0232(15) 0.0126(16) 0.0168(16) -0.0035(13) -0.0087(12) 0.0011(12)
C10 0.0183(14) 0.0198(16) 0.0156(16) -0.0075(13) -0.0034(12) 0.0059(12)
C11 0.0172(13) 0.0145(15) 0.0142(16) -0.0007(13) -0.0043(11) 0.0017(11)
C12 0.0152(14) 0.0265(18) 0.0243(18) -0.0120(14) -0.0054(12) 0.0028(12)
C13 0.0210(14) 0.0201(17) 0.0245(17) -0.0106(14) -0.0076(12) 0.0041(12)
C14 0.0193(14) 0.0251(18) 0.0218(17) -0.0101(14) -0.0028(12) 0.0031(12)
C15 0.0173(14) 0.0260(18) 0.0222(17) -0.0010(14) -0.0081(12) -0.0001(12)
C16 0.0192(14) 0.0256(19) 0.0161(17) -0.0049(14) -0.0044(12) 0.0050(13)
C17 0.0228(15) 0.0157(17) 0.0248(18) -0.0019(14) -0.0075(13) 0.0054(12)
C18 0.0216(15) 0.0211(18) 0.0210(17) -0.0074(14) -0.0045(12) 0.0009(13)
C19 0.0174(14) 0.0228(18) 0.0289(18) -0.0051(14) -0.0088(13) -0.0023(12)
C20 0.0255(16) 0.0234(18) 0.036(2) 0.0012(15) -0.0145(14) 0.0023(13)
C21 0.0258(16) 0.0189(17) 0.0296(19) -0.0051(15) -0.0087(13) 0.0014(13)
C22 0.0126(13) 0.0188(17) 0.0203(17) -0.0074(14) -0.0076(12) 0.0007(12)
C23 0.0129(13) 0.0244(18) 0.0275(18) -0.0105(15) -0.0106(12) 0.0019(12)
C24 0.0112(13) 0.0294(19) 0.0215(18) -0.0134(15) -0.0052(12) 0.0005(12)
C25 0.0114(13) 0.0307(19) 0.0203(17) -0.0054(15) -0.0054(12) -0.0027(12)
C26 0.0109(13) 0.0246(18) 0.0211(17) -0.0061(14) -0.0074(12) 0.0001(12)
C27 0.0109(13) 0.0230(17) 0.0186(17) -0.0069(14) -0.0069(11) -0.0010(12)
C28 0.0279(16) 0.0223(18) 0.0283(19) -0.0102(15) -0.0082(13) 0.0086(13)
C29 0.0389(19) 0.0216(19) 0.036(2) -0.0100(16) -0.0069(15) 0.0024(15)
C30 0.0247(16) 0.047(2) 0.0204(19) -0.0088(16) -0.0053(13) 0.0053(15)
C31 0.0346(19) 0.077(3) 0.025(2) -0.015(2) -0.0119(15) 0.0207(19)
C32 0.0176(14) 0.0170(16) 0.0209(17) -0.0063(13) -0.0040(12) 0.0007(12)
C33 0.0197(14) 0.0189(17) 0.0309(19) -0.0070(14) -0.0015(13) 0.0014(12)
C34 0.0108(13) 0.0227(17) 0.0197(17) -0.0071(14) -0.0069(11) -0.0003(12)
C35 0.0097(13) 0.0208(17) 0.0254(18) -0.0079(14) -0.0075(12) -0.0006(11)
C36 0.0087(13) 0.0234(17) 0.0235(17) -0.0124(14) -0.0056(11) -0.0008(12)
C37 0.0106(13) 0.0229(17) 0.0193(17) -0.0037(14) -0.0060(11) -0.0031(12)
C38 0.0119(13) 0.0191(17) 0.0252(18) -0.0059(14) -0.0091(12) -0.0002(12)
C39 0.0135(13) 0.0213(17) 0.0207(17) -0.0088(14) -0.0058(12) 0.0022(12)
C40 0.0191(15) 0.0186(17) 0.035(2) -0.0074(15) -0.0050(13) -0.0015(12)
C41 0.0245(16) 0.0175(17) 0.046(2) -0.0016(16) -0.0090(14) 0.0044(13)
C42 0.0201(15) 0.0310(19) 0.0231(18) -0.0046(15) -0.0057(13) -0.0012(13)
C43 0.0229(16) 0.042(2) 0.0275(19) -0.0042(16) -0.0017(13) -0.0070(14)
C44 0.0334(17) 0.0297(19) 0.0255(18) -0.0110(15) -0.0114(14) 0.0152(14)
C45 0.059(2) 0.040(2) 0.052(3) -0.030(2) -0.0339(19) 0.0204(18)
C46 0.095(3) 0.049(3) 0.060(3) -0.004(2) -0.046(2) -0.003(2)
C47 0.106(4) 0.043(3) 0.085(4) -0.007(3) -0.055(3) -0.005(2)
C48 0.051(2) 0.029(2) 0.037(2) -0.0070(18) -0.0121(17) -0.0025(16)
C49 0.059(2) 0.041(3) 0.066(3) -0.010(2) -0.028(2) 0.0092(19)
C50 0.113(4) 0.048(3) 0.045(3) -0.006(2) -0.025(2) 0.017(3)

loop_
_atom_type_symbol
_atom_type_description
_atom_type_scat_dispersion_real
_atom_type_scat_dispersion_imag
_atom_type_scat_source
C C 0.0033 0.0016 'International Tables Vol C Tables 4.2.6.8 and 6.1.1.4'
H H 0.0000 0.0000 'International Tables Vol C Tables 4.2.6.8 and 6.1.1.4'
N N 0.0061 0.0033 'International Tables Vol C Tables 4.2.6.8 and 6.1.1.4'
O O 0.0106 0.0060 'International Tables Vol C Tables 4.2.6.8 and 6.1.1.4'
Fe Fe 0.3463 0.8444 'International Tables Vol C Tables 4.2.6.8 and 6.1.1.4'

loop_
_geom_angle_atom_site_label_1
_geom_angle_atom_site_label_2
_geom_angle_atom_site_label_3
_geom_angle
N1 Fe1 N2 93.25(9)
N1 Fe1 H1 106.62(11)
N2 Fe1 H1 107.71(11)
N1 Fe1 H2 118.0(2)
N2 Fe1 H2 114.6(3)
H1 Fe1 H2 114.3(3)
N3 Fe2 N4 94.20(9)
N3 Fe2 H1 110.73(11)
N4 Fe2 H1 114.45(10)
N3 Fe2 H3 114.6(3)
N4 Fe2 H3 112.1(3)
H1 Fe2 H3 110.0(3)
N5 Fe3 N6 91.94(9)
N5 Fe3 H2 115.7(2)
N6 Fe3 H2 114.2(3)
N5 Fe3 H3 110.9(3)
N6 Fe3 H3 115.3(3)
H2 Fe3 H3 108.3(4)
O2 C51 H1 125.7(4)
O2 C51 H51A 117.2
H1 C51 H51A 117.2
O4 C52 H2 123.6(15)
O4 C52 H52A 118.2
H2 C52 H52A 118.2
O6 C53 H3 127(3)
O6 C53 H53A 116.6
H3 C53 H53A 116.6
C2 N1 C1 117.6(2)
C2 N1 Fe1 124.09(19)
C1 N1 Fe1 118.35(17)
C4 N2 C5 116.9(2)
C4 N2 Fe1 124.45(18)
C5 N2 Fe1 118.70(17)
C9 N3 C8 116.8(2)
C9 N3 Fe2 123.61(18)
C8 N3 Fe2 119.46(16)
C11 N4 C12 117.1(2)
C11 N4 Fe2 123.74(18)
C12 N4 Fe2 119.18(16)
C16 N5 C15 115.9(2)
C16 N5 Fe3 125.61(19)
C15 N5 Fe3 118.47(17)
C18 N6 C19 116.3(2)
C18 N6 Fe3 125.35(18)
C19 N6 Fe3 118.31(17)
N1 C1 C22 110.4(2)
N1 C1 H1A 109.6
C22 C1 H1A 109.6
N1 C1 H1B 109.6
C22 C1 H1B 109.6
H1A C1 H1B 108.1
N1 C2 C3 124.5(3)
N1 C2 C6 119.1(3)
C3 C2 C6 116.4(3)
C4 C3 C2 129.6(3)
C4 C3 H3A 115.2
C2 C3 H3A 115.2
N2 C4 C3 124.0(3)
N2 C4 C7 119.6(2)
C3 C4 C7 116.4(3)
N2 C5 C34 110.3(2)
N2 C5 H5A 109.6
C34 C5 H5A 109.6
N2 C5 H5B 109.6
C34 C5 H5B 109.6
H5A C5 H5B 108.1
C2 C6 H6A 109.5
C2 C6 H6B 109.5
H6A C6 H6B 109.5
C2 C6 H6C 109.5
H6A C6 H6C 109.5
H6B C6 H6C 109.5
C4 C7 H7A 109.5
C4 C7 H7B 109.5
H7A C7 H7B 109.5
C4 C7 H7C 109.5
H7A C7 H7C 109.5
H7B C7 H7C 109.5
N3 C8 C24 109.8(2)
N3 C8 H8A 109.7
C24 C8 H8A 109.7
N3 C8 H8B 109.7
C24 C8 H8B 109.7
H8A C8 H8B 108.2
N3 C9 C10 123.8(3)
N3 C9 C13 120.0(2)
C10 C9 C13 116.2(2)
C11 C10 C9 130.3(3)
C11 C10 H10A 114.9
C9 C10 H10A 114.9
N4 C11 C10 123.9(2)
N4 C11 C14 119.5(2)
C10 C11 C14 116.5(2)
N4 C12 C36 110.4(2)
N4 C12 H12A 109.6
C36 C12 H12A 109.6
N4 C12 H12B 109.6
C36 C12 H12B 109.6
H12A C12 H12B 108.1
C9 C13 H13A 109.5
C9 C13 H13B 109.5
H13A C13 H13B 109.5
C9 C13 H13C 109.5
H13A C13 H13C 109.5
H13B C13 H13C 109.5
C11 C14 H14A 109.5
C11 C14 H14B 109.5
H14A C14 H14B 109.5
C11 C14 H14C 109.5
H14A C14 H14C 109.5
H14B C14 H14C 109.5
N5 C15 C26 110.8(2)
N5 C15 H15A 109.5
C26 C15 H15A 109.5
N5 C15 H15B 109.5
C26 C15 H15B 109.5
H15A C15 H15B 108.1
N5 C16 C17 124.0(2)
N5 C16 C20 119.9(3)
C17 C16 C20 116.1(3)
C16 C17 C18 129.4(3)
C16 C17 H17A 115.3
C18 C17 H17A 115.3
N6 C18 C17 123.7(3)
N6 C18 C21 120.1(2)
C17 C18 C21 116.3(3)
N6 C19 C38 109.4(2)
N6 C19 H19A 109.8
C38 C19 H19A 109.8
N6 C19 H19B 109.8
C38 C19 H19B 109.8
H19A C19 H19B 108.2
C16 C20 H20A 109.5
C16 C20 H20B 109.5
H20A C20 H20B 109.5
C16 C20 H20C 109.5
H20A C20 H20C 109.5
H20B C20 H20C 109.5
C18 C21 H21A 109.5
C18 C21 H21B 109.5
H21A C21 H21B 109.5
C18 C21 H21C 109.5
H21A C21 H21C 109.5
H21B C21 H21C 109.5
C27 C22 C23 120.6(3)
C27 C22 C1 119.9(2)
C23 C22 C1 119.4(2)
C24 C23 C22 119.2(3)
C24 C23 C28 120.5(3)
C22 C23 C28 120.2(3)
C25 C24 C23 120.4(3)
C25 C24 C8 119.5(3)
C23 C24 C8 120.1(3)
C24 C25 C26 119.9(3)
C24 C25 C30 120.6(3)
C26 C25 C30 119.4(3)
C25 C26 C27 120.4(3)
C25 C26 C15 120.0(3)
C27 C26 C15 119.6(2)
C22 C27 C26 119.4(3)
C22 C27 C32 120.6(2)
C26 C27 C32 120.0(2)
C23 C28 C29 112.2(2)
C23 C28 H28A 109.2
C29 C28 H28A 109.2
C23 C28 H28B 109.2
C29 C28 H28B 109.2
H28A C28 H28B 107.9
C28 C29 H29A 109.5
C28 C29 H29B 109.5
H29A C29 H29B 109.5
C28 C29 H29C 109.5
H29A C29 H29C 109.5
H29B C29 H29C 109.5
C31 C30 C25 112.8(3)
C31 C30 H30A 109.0
C25 C30 H30A 109.0
C31 C30 H30B 109.0
C25 C30 H30B 109.0
H30A C30 H30B 107.8
C30 C31 H31A 109.5
C30 C31 H31B 109.5
H31A C31 H31B 109.5
C30 C31 H31C 109.5
H31A C31 H31C 109.5
H31B C31 H31C 109.5
C27 C32 C33 113.2(2)
C27 C32 H32A 108.9
C33 C32 H32A 108.9
C27 C32 H32B 108.9
C33 C32 H32B 108.9
H32A C32 H32B 107.7
C32 C33 H33A 109.5
C32 C33 H33B 109.5
H33A C33 H33B 109.5
C32 C33 H33C 109.5
H33A C33 H33C 109.5
H33B C33 H33C 109.5
C39 C34 C35 120.3(3)
C39 C34 C5 119.8(2)
C35 C34 C5 120.0(3)
C36 C35 C34 119.4(3)
C36 C35 C40 120.5(3)
C34 C35 C40 120.1(3)
C37 C36 C35 120.7(2)
C37 C36 C12 119.3(3)
C35 C36 C12 119.9(3)
C36 C37 C38 119.2(3)
C36 C37 C42 120.7(3)
C38 C37 C42 120.1(3)
C39 C38 C37 120.3(3)
C39 C38 C19 120.3(2)
C37 C38 C19 119.3(3)
C34 C39 C38 120.1(3)
C34 C39 C44 119.4(3)
C38 C39 C44 120.5(3)
C35 C40 C41 113.6(2)
C35 C40 H40A 108.9
C41 C40 H40A 108.9
C35 C40 H40B 108.9
C41 C40 H40B 108.9
H40A C40 H40B 107.7
C40 C41 H41A 109.5
C40 C41 H41B 109.5
H41A C41 H41B 109.5
C40 C41 H41C 109.5
H41A C41 H41C 109.5
H41B C41 H41C 109.5
C37 C42 C43 112.3(2)
C37 C42 H42A 109.1
C43 C42 H42A 109.1
C37 C42 H42B 109.1
C43 C42 H42B 109.1
H42A C42 H42B 107.9
C42 C43 H43A 109.5
C42 C43 H43B 109.5
H43A C43 H43B 109.5
C42 C43 H43C 109.5
H43A C43 H43C 109.5
H43B C43 H43C 109.5
C39 C44 C45 112.5(2)
C39 C44 H44A 109.1
C45 C44 H44A 109.1
C39 C44 H44B 109.1
C45 C44 H44B 109.1
H44A C44 H44B 107.8
C44 C45 H45A 109.5
C44 C45 H45B 109.5
H45A C45 H45B 109.5
C44 C45 H45C 109.5
H45A C45 H45C 109.5
H45B C45 H45C 109.5
C47 C46 H46A 109.5
C47 C46 H46B 109.5
H46A C46 H46B 109.5
C47 C46 H46C 109.5
H46A C46 H46C 109.5
H46B C46 H46C 109.5
C48 C47 C46 118.4(4)
C48 C47 H47A 107.7
C46 C47 H47A 107.7
C48 C47 H47B 107.7
C46 C47 H47B 107.7
H47A C47 H47B 107.1
C47 C48 C49 119.4(3)
C47 C48 H48A 107.5
C49 C48 H48A 107.5
C47 C48 H48B 107.5
C49 C48 H48B 107.5
H48A C48 H48B 107.0
C50 C49 C48 118.3(4)
C50 C49 H49A 107.7
C48 C49 H49A 107.7
C50 C49 H49B 107.7
C48 C49 H49B 107.7
H49A C49 H49B 107.1
C49 C50 H50A 109.5
C49 C50 H50B 109.5
H50A C50 H50B 109.5
C49 C50 H50C 109.5
H50A C50 H50C 109.5
H50B C50 H50C 109.5

loop_
_geom_bond_atom_site_label_1
_geom_bond_atom_site_label_2
_geom_bond_distance
Fe1 N1 2.024(2)
Fe1 N2 2.024(2)
Fe1 H1 1.963(3)
Fe1 H2 1.849(8)
Fe2 N3 2.019(2)
Fe2 N4 2.022(2)
Fe2 H1 2.041(3)
Fe2 H3 1.851(9)
Fe3 N5 2.033(2)
Fe3 N6 2.035(2)
Fe3 H2 1.827(8)
Fe3 H3 1.841(9)
C51 O2 1.187(5)
C51 H1 1.337(5)
C51 H51A 0.9500
C52 O4 1.19(2)
C52 H2 1.326(13)
C52 H52A 0.9500
C53 O6 1.15(3)
C53 H3 1.33(2)
C53 H53A 0.9500
N1 C2 1.333(3)
N1 C1 1.481(3)
N2 C4 1.336(3)
N2 C5 1.488(3)
N3 C9 1.333(3)
N3 C8 1.488(3)
N4 C11 1.330(3)
N4 C12 1.481(3)
N5 C16 1.325(3)
N5 C15 1.485(3)
N6 C18 1.335(3)
N6 C19 1.484(3)
C1 C22 1.507(4)
C1 H1A 0.9900
C1 H1B 0.9900
C2 C3 1.393(4)
C2 C6 1.523(4)
C3 C4 1.393(4)
C3 H3A 0.9500
C4 C7 1.522(4)
C5 C34 1.511(4)
C5 H5A 0.9900
C5 H5B 0.9900
C6 H6A 0.9800
C6 H6B 0.9800
C6 H6C 0.9800
C7 H7A 0.9800
C7 H7B 0.9800
C7 H7C 0.9800
C8 C24 1.518(4)
C8 H8A 0.9900
C8 H8B 0.9900
C9 C10 1.405(4)
C9 C13 1.515(4)
C10 C11 1.392(4)
C10 H10A 0.9500
C11 C14 1.515(3)
C12 C36 1.517(4)
C12 H12A 0.9900
C12 H12B 0.9900
C13 H13A 0.9800
C13 H13B 0.9800
C13 H13C 0.9800
C14 H14A 0.9800
C14 H14B 0.9800
C14 H14C 0.9800
C15 C26 1.510(4)
C15 H15A 0.9900
C15 H15B 0.9900
C16 C17 1.398(4)
C16 C20 1.520(4)
C17 C18 1.400(4)
C17 H17A 0.9500
C18 C21 1.515(4)
C19 C38 1.513(4)
C19 H19A 0.9900
C19 H19B 0.9900
C20 H20A 0.9800
C20 H20B 0.9800
C20 H20C 0.9800
C21 H21A 0.9800
C21 H21B 0.9800
C21 H21C 0.9800
C22 C27 1.394(4)
C22 C23 1.414(4)
C23 C24 1.403(4)
C23 C28 1.510(4)
C24 C25 1.393(4)
C25 C26 1.403(4)
C25 C30 1.521(4)
C26 C27 1.406(4)
C27 C32 1.523(4)
C28 C29 1.524(4)
C28 H28A 0.9900
C28 H28B 0.9900
C29 H29A 0.9800
C29 H29B 0.9800
C29 H29C 0.9800
C30 C31 1.520(4)
C30 H30A 0.9900
C30 H30B 0.9900
C31 H31A 0.9800
C31 H31B 0.9800
C31 H31C 0.9800
C32 C33 1.537(3)
C32 H32A 0.9900
C32 H32B 0.9900
C33 H33A 0.9800
C33 H33B 0.9800
C33 H33C 0.9800
C34 C39 1.392(4)
C34 C35 1.407(4)
C35 C36 1.402(4)
C35 C40 1.515(4)
C36 C37 1.400(4)
C37 C38 1.407(4)
C37 C42 1.514(4)
C38 C39 1.400(4)
C39 C44 1.517(4)
C40 C41 1.542(4)
C40 H40A 0.9900
C40 H40B 0.9900
C41 H41A 0.9800
C41 H41B 0.9800
C41 H41C 0.9800
C42 C43 1.531(4)
C42 H42A 0.9900
C42 H42B 0.9900
C43 H43A 0.9800
C43 H43B 0.9800
C43 H43C 0.9800
C44 C45 1.518(4)
C44 H44A 0.9900
C44 H44B 0.9900
C45 H45A 0.9800
C45 H45B 0.9800
C45 H45C 0.9800
C46 C47 1.481(5)
C46 H46A 0.9800
C46 H46B 0.9800
C46 H46C 0.9800
C47 C48 1.455(5)
C47 H47A 0.9900
C47 H47B 0.9900
C48 C49 1.488(5)
C48 H48A 0.9900
C48 H48B 0.9900
C49 C50 1.454(5)
C49 H49A 0.9900
C49 H49B 0.9900
C50 H50A 0.9800
C50 H50B 0.9800
C50 H50C 0.9800
